data_4312700
loop_
_publ_author_name
'Dana J. Eisler'
'Richard J. Puddephatt'

_publ_section_title
;
 Tetraphosphinitoresorcinarene Complexes: Cationic Silver(I) and Copper(I)
 Halide Complexes as Mercurate(II) Anion Receptors
;
_journal_name_full 'Inorganic Chemistry'
_journal_page_first 8192
_journal_page_last 8202
_journal_paper_doi 10.1021/ic034822j
_journal_volume 42
_journal_year 2003
_chemical_formula_sum 'C132.5 H109 Ag2 Cl8.5 Hg O13 P4 S4'
_chemical_formula_weight 2878.97
_chemical_name_systematic
; 
 ? 
;
_space_group_IT_number 2
_symmetry_cell_setting triclinic
_symmetry_space_group_name_Hall '-P 1'
_symmetry_space_group_name_H-M 'P -1'
_atom_sites_solution_hydrogens geom
_atom_sites_solution_primary Patterson
_atom_sites_solution_secondary difmap
_audit_creation_method SHELXL-97
_cell_angle_alpha 98.1760(10)
_cell_angle_beta 103.4170(10)
_cell_angle_gamma 92.4710(10)
_cell_formula_units_Z 2
_cell_length_a 16.5490(2)
_cell_length_b 19.3490(3)
_cell_length_c 23.5899(4)
_cell_measurement_temperature 200(2)
_cell_volume 7250.04(19)
_computing_cell_refinement 'Nonius DENZO'
_computing_data_collection 'Nonius COLLECT'
_computing_data_reduction 'Nonius DENZO'
_computing_molecular_graphics 'Bruker SHELXTL'
_computing_publication_material 'Bruker SHELXTL'
_computing_structure_refinement 'SHELXL-97 (Sheldrick, 1997)'
_computing_structure_solution 'SHELXS-97 (Sheldrick, 1990)'
_diffrn_ambient_temperature 200(2)
_diffrn_measured_fraction_theta_full 0.995
_diffrn_measured_fraction_theta_max 0.995
_diffrn_measurement_device_type 'Nonius Kappa CCD'
_diffrn_measurement_method 'phi\omega scans'
_diffrn_radiation_monochromator graphite
_diffrn_radiation_source 'fine-focus sealed tube'
_diffrn_radiation_type MoK\a
_diffrn_radiation_wavelength 0.71073
_diffrn_reflns_av_R_equivalents 0.054
_diffrn_reflns_av_sigmaI/netI 0.0734
_diffrn_reflns_limit_h_max 19
_diffrn_reflns_limit_h_min -18
_diffrn_reflns_limit_k_max 22
_diffrn_reflns_limit_k_min -22
_diffrn_reflns_limit_l_max 27
_diffrn_reflns_limit_l_min -27
_diffrn_reflns_number 75288
_diffrn_reflns_theta_full 24.71
_diffrn_reflns_theta_max 24.71
_diffrn_reflns_theta_min 2.57
_exptl_absorpt_coefficient_mu 1.635
_exptl_absorpt_correction_T_max 0.8803
_exptl_absorpt_correction_T_min 0.4953
_exptl_absorpt_correction_type integration
_exptl_crystal_colour colourless
_exptl_crystal_density_diffrn 1.319
_exptl_crystal_density_method 'not measured'
_exptl_crystal_description plate
_exptl_crystal_F_000 2901
_exptl_crystal_size_max 0.50
_exptl_crystal_size_mid 0.22
_exptl_crystal_size_min 0.08
_refine_diff_density_max 2.744
_refine_diff_density_min -1.340
_refine_diff_density_rms 0.161
_refine_ls_extinction_method none
_refine_ls_goodness_of_fit_ref 1.035
_refine_ls_hydrogen_treatment mixed
_refine_ls_matrix_type full
_refine_ls_number_parameters 1252
_refine_ls_number_reflns 24627
_refine_ls_number_restraints 39
_refine_ls_restrained_S_all 1.036
_refine_ls_R_factor_all 0.1260
_refine_ls_R_factor_gt 0.0828
_refine_ls_shift/su_max 0.004
_refine_ls_shift/su_mean 0.000
_refine_ls_structure_factor_coef Fsqd
_refine_ls_weighting_details 'calc w=1/[\s^2^(Fo^2^)+(0.1704P)^2^+19.5400P] where P=(Fo^2^+2Fc^2^)/3'
_refine_ls_weighting_scheme calc
_refine_ls_wR_factor_gt 0.2440
_refine_ls_wR_factor_ref 0.2779
_reflns_number_gt 16136
_reflns_number_total 24627
_reflns_threshold_expression >2sigma(I)
_cod_data_source_file ic034822jsi20030714_034926_2.cif
_cod_data_source_block 7c
_cod_depositor_comments
;
The following automatic conversions were performed:

'_symmetry_cell_setting' value 'Triclinic' changed to 'triclinic'
according to the built-in table from CIF Core dictionary named
'cif_core.dic' version 2.4.1 from 2010-06-29.

Automatic conversion script
Id: cif_fix_values 1646 2011-03-28 12:23:43Z adriana 
;
_cod_original_formula_sum 'C132.50 H109 Ag2 Cl8.50 Hg O13 P4 S4'
_cod_database_code 4312700

loop_
_symmetry_equiv_pos_as_xyz
'x, y, z'
'-x, -y, -z'

loop_
_atom_site_label
_atom_site_type_symbol
_atom_site_fract_x
_atom_site_fract_y
_atom_site_fract_z
_atom_site_U_iso_or_equiv
_atom_site_adp_type
_atom_site_occupancy
_atom_site_symmetry_multiplicity
_atom_site_calc_flag
_atom_site_refinement_flags
_atom_site_disorder_assembly
_atom_site_disorder_group
Hg1 Hg 1.40585(3) 1.29277(2) 1.521311(18) 0.06101(17) Uani 1 1 d . . .
Ag1 Ag 1.18881(4) 1.23573(4) 1.40138(3) 0.0451(2) Uani 1 1 d . . .
Ag2 Ag 1.32397(4) 1.21680(4) 1.28903(3) 0.0442(2) Uani 1 1 d . . .
Cl1 Cl 1.34250(14) 1.24812(14) 1.39922(9) 0.0498(6) Uani 1 1 d . . .
Cl2 Cl 1.4797(3) 1.1925(2) 1.5443(2) 0.1135(15) Uani 1 1 d . . .
Cl3 Cl 1.4794(2) 1.40008(17) 1.51678(15) 0.0830(10) Uani 1 1 d . . .
Cl4 Cl 1.26159(18) 1.29524(17) 1.53138(12) 0.0682(8) Uani 1 1 d . . .
P1 P 1.11981(14) 1.34284(12) 1.38611(10) 0.0377(5) Uani 1 1 d . . .
P2 P 1.31904(14) 1.30893(13) 1.23027(10) 0.0387(5) Uani 1 1 d . . .
P3 P 1.33840(13) 1.09462(12) 1.25861(9) 0.0354(5) Uani 1 1 d . . .
P4 P 1.12682(13) 1.12022(12) 1.40319(9) 0.0354(5) Uani 1 1 d . . .
O1Q O 1.2303(3) 1.3176(3) 1.1855(2) 0.0415(14) Uani 1 1 d . . .
O2Q O 1.0518(3) 1.3427(3) 1.3235(2) 0.0407(14) Uani 1 1 d . . .
O1R O 0.8140(3) 1.3120(3) 1.3221(3) 0.0457(16) Uani 1 1 d . . .
O2R O 0.6827(4) 1.2908(4) 1.2658(4) 0.071(2) Uani 1 1 d . . .
O3R O 0.8220(3) 1.0661(3) 1.3310(2) 0.0387(14) Uani 1 1 d . . .
O4R O 0.6829(4) 1.0799(4) 1.3073(3) 0.0629(19) Uani 1 1 d . . .
O1S O 1.2552(3) 1.0498(3) 1.2164(2) 0.0386(14) Uani 1 1 d . . .
O2S O 1.0619(3) 1.0798(3) 1.3433(2) 0.0429(15) Uani 1 1 d . . .
O1T O 1.2279(3) 1.0184(3) 1.0324(2) 0.0369(13) Uani 1 1 d . . .
O2T O 1.1398(4) 0.9810(4) 0.9433(3) 0.0548(18) Uani 1 1 d . . .
O3T O 1.1907(4) 1.2560(3) 1.0055(2) 0.0430(15) Uani 1 1 d . D .
O4T O 1.1182(5) 1.2113(5) 0.9131(3) 0.077(2) Uani 1 1 d . F .
C1Q C 1.1524(5) 1.3121(4) 1.1992(4) 0.0354(19) Uani 1 1 d . . .
C2Q C 1.0840(5) 1.2930(4) 1.1519(4) 0.0366(19) Uani 1 1 d . . .
C3Q C 1.0067(5) 1.2901(4) 1.1652(3) 0.0347(19) Uani 1 1 d . . .
H3QA H 0.9590 1.2769 1.1335 0.042 Uiso 1 1 calc R . .
C4Q C 0.9944(5) 1.3053(4) 1.2224(4) 0.0348(19) Uani 1 1 d . . .
C5Q C 1.0657(5) 1.3238(4) 1.2674(4) 0.0365(19) Uani 1 1 d . . .
C6Q C 1.1456(5) 1.3278(4) 1.2577(4) 0.0360(19) Uani 1 1 d . . .
H6QA H 1.1934 1.3406 1.2894 0.043 Uiso 1 1 calc R . .
C7Q C 0.9099(5) 1.3062(5) 1.2362(4) 0.037(2) Uani 1 1 d . B .
H7QA H 0.9133 1.3470 1.2680 0.045 Uiso 1 1 calc R . .
C8Q C 0.8380(6) 1.3175(5) 1.1840(4) 0.047(2) Uani 1 1 d . . .
H8QA H 0.8363 1.2804 1.1501 0.056 Uiso 1 1 calc R A 1
H8QB H 0.7846 1.3124 1.1957 0.056 Uiso 1 1 calc R A 1
C9Q1 C 0.8458(8) 1.3891(7) 1.1642(6) 0.075(3) Uiso 0.50 1 d P B 1
H9QA H 0.7889 1.4001 1.1455 0.090 Uiso 0.50 1 calc PR B 1
H9QB H 0.8770 1.3836 1.1330 0.090 Uiso 0.50 1 calc PR B 1
C1Q1 C 0.8886(13) 1.4564(9) 1.2109(8) 0.091(8) Uiso 0.50 1 d PG B 1
C1Q2 C 0.9635(13) 1.4912(12) 1.2101(9) 0.109(10) Uiso 0.50 1 d PG B 1
H1QA H 0.9931 1.4743 1.1816 0.130 Uiso 0.50 1 calc PR B 1
C1Q3 C 0.9952(11) 1.5508(12) 1.2511(10) 0.126(12) Uiso 0.50 1 d PG B 1
H1QB H 1.0464 1.5746 1.2505 0.152 Uiso 0.50 1 calc PR B 1
C1Q4 C 0.9520(14) 1.5756(10) 1.2928(9) 0.110(10) Uiso 0.50 1 d PG B 1
H1QC H 0.9736 1.6163 1.3208 0.132 Uiso 0.50 1 calc PR B 1
C1Q5 C 0.8771(13) 1.5408(11) 1.2936(8) 0.102(9) Uiso 0.50 1 d PG B 1
H1QD H 0.8475 1.5577 1.3221 0.123 Uiso 0.50 1 calc PR B 1
C1Q6 C 0.8454(11) 1.4812(10) 1.2526(9) 0.097(9) Uiso 0.50 1 d PG B 1
H1QE H 0.7942 1.4574 1.2532 0.117 Uiso 0.50 1 calc PR B 1
C9QA C 0.8458(8) 1.3891(7) 1.1642(6) 0.075(3) Uiso 0.50 1 d P B 2
H9QC H 0.8892 1.3909 1.1417 0.090 Uiso 0.50 1 calc PR B 2
H9QD H 0.8596 1.4272 1.1985 0.090 Uiso 0.50 1 calc PR B 2
C1QA C 0.7591(9) 1.3947(8) 1.1251(7) 0.076(7) Uiso 0.50 1 d PG B 2
C1QB C 0.7454(9) 1.3731(8) 1.0646(7) 0.117(11) Uiso 0.50 1 d PG B 2
H1QF H 0.7895 1.3563 1.0483 0.141 Uiso 0.50 1 calc PR B 2
C1QC C 0.6670(10) 1.3760(9) 1.0280(6) 0.085(8) Uiso 0.50 1 d PG B 2
H1QG H 0.6576 1.3613 0.9867 0.101 Uiso 0.50 1 calc PR B 2
C1QD C 0.6024(9) 1.4006(8) 1.0518(7) 0.156(16) Uiso 0.50 1 d PG B 2
H1QH H 0.5488 1.4026 1.0268 0.188 Uiso 0.50 1 calc PR B 2
C1QE C 0.6161(9) 1.4222(8) 1.1123(7) 0.071(6) Uiso 0.50 1 d PG B 2
H1QI H 0.5720 1.4390 1.1286 0.086 Uiso 0.50 1 calc PR B 2
C1QF C 0.6945(10) 1.4192(8) 1.1489(6) 0.118(11) Uiso 0.50 1 d PG B 2
H1QJ H 0.7039 1.4340 1.1902 0.142 Uiso 0.50 1 calc PR B 2
C2Q1 C 1.3555(4) 1.3958(3) 1.2681(3) 0.048(2) Uani 1 1 d G . .
C2Q2 C 1.3531(6) 1.4522(4) 1.2374(3) 0.099(5) Uani 1 1 d G . .
H2QA H 1.3276 1.4458 1.1964 0.119 Uiso 1 1 calc R . .
C2Q3 C 1.3879(7) 1.5179(3) 1.2668(4) 0.114(6) Uani 1 1 d G . .
H2QB H 1.3863 1.5565 1.2458 0.137 Uiso 1 1 calc R . .
C2Q4 C 1.4252(6) 1.5273(3) 1.3268(4) 0.088(4) Uani 1 1 d G . .
H2QC H 1.4490 1.5722 1.3469 0.106 Uiso 1 1 calc R . .
C2Q5 C 1.4276(5) 1.4709(4) 1.3575(2) 0.069(3) Uani 1 1 d G . .
H2QD H 1.4530 1.4773 1.3986 0.083 Uiso 1 1 calc R . .
C2Q6 C 1.3927(5) 1.4051(3) 1.3282(3) 0.056(3) Uani 1 1 d G . .
H2QE H 1.3943 1.3666 1.3491 0.067 Uiso 1 1 calc R . .
C3Q1 C 1.3817(3) 1.2951(3) 1.1764(2) 0.040(2) Uani 1 1 d G . .
C3Q2 C 1.4647(3) 1.2829(4) 1.19712(19) 0.054(3) Uani 1 1 d G . .
H3QB H 1.4863 1.2817 1.2379 0.065 Uiso 1 1 calc R . .
C3Q3 C 1.5161(3) 1.2724(4) 1.1582(3) 0.065(3) Uani 1 1 d G . .
H3QC H 1.5728 1.2640 1.1724 0.078 Uiso 1 1 calc R . .
C3Q4 C 1.4844(3) 1.2741(4) 1.0985(2) 0.060(3) Uani 1 1 d G . .
H3QD H 1.5195 1.2669 1.0718 0.072 Uiso 1 1 calc R . .
C3Q5 C 1.4014(4) 1.2863(4) 1.07771(19) 0.060(3) Uani 1 1 d G . .
H3QE H 1.3797 1.2875 1.0369 0.072 Uiso 1 1 calc R . .
C3Q6 C 1.3500(3) 1.2968(4) 1.1167(2) 0.049(2) Uani 1 1 d G . .
H3QF H 1.2933 1.3052 1.1025 0.059 Uiso 1 1 calc R . .
C4Q1 C 1.0478(4) 1.3525(3) 1.4336(3) 0.043(2) Uani 1 1 d G . .
C4Q2 C 0.9858(4) 1.2985(3) 1.4248(3) 0.059(3) Uani 1 1 d G . .
H4QA H 0.9810 1.2604 1.3937 0.071 Uiso 1 1 calc R . .
C4Q3 C 0.9310(4) 1.3003(4) 1.4614(3) 0.076(4) Uani 1 1 d G . .
H4QB H 0.8887 1.2633 1.4554 0.091 Uiso 1 1 calc R . .
C4Q4 C 0.9380(5) 1.3560(5) 1.5070(3) 0.092(5) Uani 1 1 d G . .
H4QC H 0.9005 1.3572 1.5320 0.110 Uiso 1 1 calc R . .
C4Q5 C 1.0000(6) 1.4100(4) 1.5158(3) 0.097(5) Uani 1 1 d G . .
H4QD H 1.0048 1.4481 1.5469 0.116 Uiso 1 1 calc R . .
C4Q6 C 1.0548(5) 1.4083(3) 1.4792(3) 0.077(4) Uani 1 1 d G . .
H4QE H 1.0971 1.4452 1.4852 0.092 Uiso 1 1 calc R . .
C5Q1 C 1.1766(4) 1.4274(3) 1.3986(3) 0.047(2) Uani 1 1 d G . .
C5Q2 C 1.2568(4) 1.4369(3) 1.4347(3) 0.058(3) Uani 1 1 d G . .
H5QA H 1.2822 1.3985 1.4506 0.070 Uiso 1 1 calc R . .
C5Q3 C 1.3000(4) 1.5027(4) 1.4476(3) 0.077(4) Uani 1 1 d G . .
H5QB H 1.3548 1.5092 1.4723 0.093 Uiso 1 1 calc R . .
C5Q4 C 1.2629(6) 1.5589(3) 1.4244(4) 0.087(4) Uani 1 1 d G . .
H5QC H 1.2924 1.6038 1.4332 0.104 Uiso 1 1 calc R . .
C5Q5 C 1.1826(6) 1.5494(3) 1.3883(4) 0.087(4) Uani 1 1 d G . .
H5QD H 1.1573 1.5878 1.3724 0.105 Uiso 1 1 calc R . .
C5Q6 C 1.1395(4) 1.4836(4) 1.3754(3) 0.065(3) Uani 1 1 d G . .
H5QE H 1.0847 1.4771 1.3507 0.078 Uiso 1 1 calc R . .
C1R C 0.8368(5) 1.2444(5) 1.3008(4) 0.039(2) Uani 1 1 d . B .
C2R C 0.8870(5) 1.2412(5) 1.2606(4) 0.037(2) Uani 1 1 d . . .
C3R C 0.9134(5) 1.1755(5) 1.2455(4) 0.0354(19) Uani 1 1 d . B .
H3RA H 0.9482 1.1709 1.2185 0.043 Uiso 1 1 calc R . .
C4R C 0.8930(5) 1.1177(5) 1.2667(4) 0.0354(19) Uani 1 1 d . . .
C5R C 0.8409(5) 1.1248(5) 1.3062(3) 0.037(2) Uani 1 1 d . B .
C6R C 0.8137(5) 1.1890(5) 1.3230(4) 0.040(2) Uani 1 1 d . . .
H6RA H 0.7790 1.1939 1.3501 0.048 Uiso 1 1 calc R B .
C7R C 0.9243(5) 1.0448(4) 1.2490(4) 0.0338(19) Uani 1 1 d . B .
H7RA H 0.9261 1.0175 1.2821 0.041 Uiso 1 1 calc R . .
C8R C 0.8629(5) 1.0040(5) 1.1931(4) 0.039(2) Uani 1 1 d . . .
H8RA H 0.8541 1.0337 1.1617 0.047 Uiso 1 1 calc R B .
H8RB H 0.8884 0.9616 1.1790 0.047 Uiso 1 1 calc R . .
C9R C 0.7779(5) 0.9821(6) 1.2039(4) 0.049(2) Uani 1 1 d . B .
H9RA H 0.7867 0.9550 1.2372 0.058 Uiso 1 1 calc R . .
H9RB H 0.7504 1.0245 1.2152 0.058 Uiso 1 1 calc R . .
C1R1 C 0.7211(3) 0.9376(3) 1.1493(2) 0.048(2) Uani 1 1 d G . .
C1R2 C 0.6680(4) 0.9702(3) 1.1083(3) 0.059(3) Uani 1 1 d G B .
H1RA H 0.6686 1.0198 1.1136 0.070 Uiso 1 1 calc R . .
C1R3 C 0.6140(4) 0.9301(4) 1.0595(3) 0.065(3) Uani 1 1 d G B .
H1RB H 0.5777 0.9524 1.0315 0.078 Uiso 1 1 calc R . .
C1R4 C 0.6132(4) 0.8575(4) 1.0517(3) 0.079(4) Uani 1 1 d G B .
H1RC H 0.5763 0.8301 1.0184 0.095 Uiso 1 1 calc R . .
C1R5 C 0.6663(5) 0.8249(3) 1.0927(3) 0.072(3) Uani 1 1 d G B .
H1RD H 0.6657 0.7753 1.0874 0.087 Uiso 1 1 calc R . .
C1R6 C 0.7203(4) 0.8650(3) 1.1415(3) 0.064(3) Uani 1 1 d G B .
H1RE H 0.7566 0.8427 1.1695 0.077 Uiso 1 1 calc R . .
C10R C 0.7326(6) 1.3266(5) 1.3039(5) 0.049(2) Uani 1 1 d . . .
C11R C 0.7198(6) 1.3918(6) 1.3394(5) 0.056(3) Uani 1 1 d . . .
C12R C 0.7821(7) 1.4379(5) 1.3876(4) 0.056(3) Uani 1 1 d . . .
H12A H 0.8395 1.4321 1.4025 0.067 Uiso 1 1 calc R . .
C13R C 0.7329(11) 1.4940(9) 1.4062(7) 0.108(6) Uani 1 1 d . . .
H13A H 0.7562 1.5306 1.4380 0.129 Uiso 1 1 calc R . .
C14R C 0.6527(9) 1.4909(8) 1.3757(8) 0.104(5) Uani 1 1 d . . .
H14A H 0.6170 1.5268 1.3825 0.125 Uiso 1 1 calc R . .
S1R S 0.6213(2) 1.4211(2) 1.3262(2) 0.1059(14) Uani 1 1 d . . .
C15R C 0.7404(5) 1.0470(5) 1.3282(4) 0.042(2) Uani 1 1 d . . .
C16R C 0.7312(6) 0.9819(6) 1.3502(4) 0.051(2) Uani 1 1 d . . .
C17R C 0.6502(8) 0.9507(7) 1.3482(5) 0.072(3) Uani 1 1 d . . .
H17A H 0.5985 0.9700 1.3355 0.087 Uiso 1 1 calc R . .
C18R C 0.6624(8) 0.8831(9) 1.3695(7) 0.096(5) Uani 1 1 d . . .
H18A H 0.6177 0.8525 1.3727 0.115 Uiso 1 1 calc R . .
C19R C 0.7445(10) 0.8685(7) 1.3844(6) 0.085(4) Uani 1 1 d . . .
H19A H 0.7620 0.8266 1.3984 0.102 Uiso 1 1 calc R . .
S2R S 0.8118(2) 0.93279(18) 1.37514(15) 0.0740(8) Uani 1 1 d . . .
C1S C 1.1747(5) 1.0552(4) 1.2261(4) 0.0339(19) Uani 1 1 d . B .
C2S C 1.1099(5) 1.0404(4) 1.1758(4) 0.0333(18) Uani 1 1 d . . .
C3S C 1.0301(5) 1.0415(4) 1.1841(3) 0.0321(18) Uani 1 1 d . B .
H3SA H 0.9848 1.0340 1.1502 0.038 Uiso 1 1 calc R . .
C4S C 1.0121(5) 1.0529(4) 1.2396(4) 0.0338(19) Uani 1 1 d . . .
C5S C 1.0810(5) 1.0687(4) 1.2876(3) 0.0310(18) Uani 1 1 d . B .
C6S C 1.1617(5) 1.0703(4) 1.2814(3) 0.0320(18) Uani 1 1 d . . .
H6SA H 1.2074 1.0816 1.3149 0.038 Uiso 1 1 calc R B .
C7S C 1.1265(5) 1.0215(4) 1.1145(3) 0.0324(18) Uani 1 1 d . D .
H7SA H 1.1784 0.9961 1.1199 0.039 Uiso 1 1 calc R . .
C8S C 1.0577(5) 0.9715(5) 1.0715(4) 0.043(2) Uani 1 1 d . . .
H8SA H 1.0052 0.9951 1.0649 0.052 Uiso 1 1 calc R C 1
H8SB H 1.0729 0.9615 1.0331 0.052 Uiso 1 1 calc R C 1
C9S1 C 1.0424(7) 0.9022(6) 1.0925(5) 0.059(3) Uiso 0.40 1 d P D 1
H9SA H 1.0168 0.9125 1.1265 0.071 Uiso 0.40 1 calc PR D 1
H9SB H 1.0003 0.8727 1.0605 0.071 Uiso 0.40 1 calc PR D 1
C1S1 C 1.1114(16) 0.8604(15) 1.1101(13) 0.068(13) Uiso 0.40 1 d PG D 1
C1S2 C 1.142(2) 0.8604(17) 1.1702(12) 0.107(13) Uiso 0.40 1 d PG D 1
H1SA H 1.1135 0.8835 1.1975 0.128 Uiso 0.40 1 calc PR D 1
C1S3 C 1.213(2) 0.8266(19) 1.1905(11) 0.145(19) Uiso 0.40 1 d PG D 1
H1SB H 1.2331 0.8267 1.2316 0.174 Uiso 0.40 1 calc PR D 1
C1S4 C 1.2536(18) 0.7929(19) 1.1506(16) 0.139(17) Uiso 0.40 1 d PG D 1
H1SC H 1.3021 0.7698 1.1645 0.166 Uiso 0.40 1 calc PR D 1
C1S5 C 1.2235(19) 0.7928(17) 1.0905(15) 0.115(14) Uiso 0.40 1 d PG D 1
H1SD H 1.2515 0.7697 1.0632 0.138 Uiso 0.40 1 calc PR D 1
C1S6 C 1.152(2) 0.8266(16) 1.0702(10) 0.085(12) Uiso 0.40 1 d PG D 1
H1SE H 1.1319 0.8266 1.0291 0.102 Uiso 0.40 1 calc PR D 1
C9SA C 1.0424(7) 0.9022(6) 1.0925(5) 0.059(3) Uiso 0.60 1 d P D 2
H9SC H 1.0261 0.9117 1.1305 0.071 Uiso 0.60 1 calc PR D 2
H9SD H 0.9956 0.8739 1.0634 0.071 Uiso 0.60 1 calc PR D 2
C1SA C 1.1184(9) 0.8607(8) 1.1004(7) 0.065(9) Uiso 0.60 1 d PG D 2
C1SB C 1.1655(10) 0.8581(9) 1.1570(7) 0.100(8) Uiso 0.60 1 d PG D 2
H1SF H 1.1513 0.8839 1.1902 0.120 Uiso 0.60 1 calc PR D 2
C1SC C 1.2335(10) 0.8176(9) 1.1651(7) 0.127(10) Uiso 0.60 1 d PG D 2
H1SG H 1.2657 0.8158 1.2037 0.153 Uiso 0.60 1 calc PR D 2
C1SD C 1.2544(9) 0.7799(8) 1.1165(8) 0.124(10) Uiso 0.60 1 d PG D 2
H1SH H 1.3008 0.7523 1.1220 0.149 Uiso 0.60 1 calc PR D 2
C1SE C 1.2073(10) 0.7826(9) 1.0599(7) 0.099(8) Uiso 0.60 1 d PG D 2
H1SI H 1.2215 0.7568 1.0267 0.119 Uiso 0.60 1 calc PR D 2
C1SF C 1.1393(9) 0.8230(9) 1.0519(7) 0.080(7) Uiso 0.60 1 d PG D 2
H1SJ H 1.1071 0.8248 1.0132 0.096 Uiso 0.60 1 calc PR D 2
C2S1 C 1.4043(3) 1.0873(4) 1.2074(2) 0.040(2) Uani 1 1 d G . .
C2S2 C 1.3701(3) 1.0953(4) 1.1493(2) 0.050(2) Uani 1 1 d G . .
H2SA H 1.3122 1.1006 1.1366 0.061 Uiso 1 1 calc R . .
C2S3 C 1.4206(4) 1.0956(4) 1.1098(2) 0.057(3) Uani 1 1 d G . .
H2SB H 1.3972 1.1011 1.0701 0.068 Uiso 1 1 calc R . .
C2S4 C 1.5053(3) 1.0880(5) 1.1284(3) 0.066(3) Uani 1 1 d G . .
H2SC H 1.5399 1.0882 1.1014 0.079 Uiso 1 1 calc R . .
C2S5 C 1.5396(3) 1.0799(5) 1.1865(3) 0.077(4) Uani 1 1 d G . .
H2SD H 1.5975 1.0747 1.1992 0.092 Uiso 1 1 calc R . .
C2S6 C 1.4890(3) 1.0796(4) 1.2260(2) 0.057(3) Uani 1 1 d G . .
H2SE H 1.5124 1.0741 1.2657 0.068 Uiso 1 1 calc R . .
C3S1 C 1.3805(4) 1.0393(3) 1.3115(2) 0.041(2) Uani 1 1 d G . .
C3S2 C 1.4214(5) 1.0706(3) 1.3683(3) 0.062(3) Uani 1 1 d G . .
H3SB H 1.4228 1.1198 1.3794 0.074 Uiso 1 1 calc R . .
C3S3 C 1.4604(5) 1.0297(5) 1.4090(2) 0.084(4) Uani 1 1 d G . .
H3SC H 1.4883 1.0510 1.4478 0.101 Uiso 1 1 calc R . .
C3S4 C 1.4584(5) 0.9576(5) 1.3928(4) 0.085(4) Uani 1 1 d G . .
H3SD H 1.4850 0.9296 1.4206 0.102 Uiso 1 1 calc R . .
C3S5 C 1.4174(5) 0.9263(3) 1.3360(4) 0.086(4) Uani 1 1 d G . .
H3SE H 1.4161 0.8770 1.3250 0.103 Uiso 1 1 calc R . .
C3S6 C 1.3785(5) 0.9672(3) 1.2954(3) 0.069(3) Uani 1 1 d G . .
H3SF H 1.3505 0.9458 1.2566 0.083 Uiso 1 1 calc R . .
C4S1 C 1.0575(3) 1.1235(3) 1.4521(2) 0.040(2) Uani 1 1 d G . .
C4S2 C 0.9887(4) 1.0761(3) 1.4438(2) 0.061(3) Uani 1 1 d G . .
H4SA H 0.9738 1.0415 1.4096 0.073 Uiso 1 1 calc R . .
C4S3 C 0.9415(4) 1.0795(4) 1.4857(3) 0.077(4) Uani 1 1 d G . .
H4SB H 0.8944 1.0471 1.4800 0.092 Uiso 1 1 calc R . .
C4S4 C 0.9632(4) 1.1302(4) 1.5358(3) 0.075(4) Uani 1 1 d G . .
H4SC H 0.9309 1.1325 1.5644 0.090 Uiso 1 1 calc R . .
C4S5 C 1.0320(5) 1.1776(4) 1.5440(2) 0.072(3) Uani 1 1 d G . .
H4SD H 1.0468 1.2123 1.5783 0.087 Uiso 1 1 calc R . .
C4S6 C 1.0792(4) 1.1742(3) 1.5022(3) 0.061(3) Uani 1 1 d G . .
H4SE H 1.1262 1.2066 1.5078 0.073 Uiso 1 1 calc R . .
C5S1 C 1.1951(4) 1.0533(3) 1.4262(3) 0.045(2) Uani 1 1 d G . .
C5S2 C 1.1732(4) 0.9826(3) 1.4052(3) 0.063(3) Uani 1 1 d G . .
H5SA H 1.1231 0.9683 1.3760 0.076 Uiso 1 1 calc R . .
C5S3 C 1.2248(5) 0.9327(3) 1.4271(4) 0.094(5) Uani 1 1 d G . .
H5SB H 1.2099 0.8844 1.4127 0.112 Uiso 1 1 calc R . .
C5S4 C 1.2982(5) 0.9536(4) 1.4699(4) 0.089(4) Uani 1 1 d G . .
H5SC H 1.3334 0.9196 1.4848 0.107 Uiso 1 1 calc R . .
C5S5 C 1.3201(4) 1.0244(5) 1.4909(3) 0.098(5) Uani 1 1 d G . .
H5SD H 1.3702 1.0387 1.5202 0.118 Uiso 1 1 calc R . .
C5S6 C 1.2685(4) 1.0743(3) 1.4690(3) 0.073(4) Uani 1 1 d G . .
H5SE H 1.2835 1.1226 1.4834 0.088 Uiso 1 1 calc R . .
C1T C 1.1869(5) 1.0786(5) 1.0424(3) 0.035(2) Uani 1 1 d . D .
C2T C 1.1430(5) 1.0839(5) 1.0866(4) 0.037(2) Uani 1 1 d . . .
C3T C 1.1139(5) 1.1507(4) 1.1004(3) 0.0350(19) Uani 1 1 d . D .
H3TA H 1.0834 1.1566 1.1301 0.042 Uiso 1 1 calc R . .
C4T C 1.1268(5) 1.2070(5) 1.0738(3) 0.0346(19) Uani 1 1 d . . .
C5T C 1.1704(5) 1.1968(5) 1.0288(4) 0.039(2) Uani 1 1 d . D .
C6T C 1.2007(5) 1.1337(5) 1.0131(4) 0.040(2) Uani 1 1 d . . .
H6TA H 1.2305 1.1280 0.9830 0.048 Uiso 1 1 calc R D .
C7T C 1.0960(5) 1.2787(5) 1.0890(3) 0.040(2) Uani 1 1 d D D .
H7TA H 1.1408 1.3140 1.0869 0.048 Uiso 1 1 calc R E 1
C8T1 C 1.0189(6) 1.2903(5) 1.0428(5) 0.064(3) Uiso 0.50 1 d PD D 1
H8TA H 0.9681 1.2685 1.0505 0.077 Uiso 0.50 1 calc PR D 1
H8TB H 1.0234 1.2701 1.0027 0.077 Uiso 0.50 1 calc PR D 1
C9T1 C 1.0160(19) 1.3737(9) 1.0486(12) 0.075(7) Uiso 0.50 1 d PD D 1
H9TA H 1.0725 1.3958 1.0528 0.090 Uiso 0.50 1 calc PR D 1
H9TB H 0.9968 1.3916 1.0843 0.090 Uiso 0.50 1 calc PR D 1
C1T1 C 0.9502(12) 1.3950(11) 0.9882(9) 0.074(7) Uiso 0.50 1 d PG D 1
C1T2 C 0.8868(13) 1.4348(11) 1.0006(8) 0.101(9) Uiso 0.50 1 d PG D 1
H1TA H 0.8858 1.4508 1.0404 0.121 Uiso 0.50 1 calc PR D 1
C1T3 C 0.8247(13) 1.4512(13) 0.9549(12) 0.131(13) Uiso 0.50 1 d PG D 1
H1TB H 0.7814 1.4784 0.9634 0.157 Uiso 0.50 1 calc PR D 1
C1T4 C 0.8261(16) 1.4278(15) 0.8966(10) 0.146(15) Uiso 0.50 1 d PG D 1
H1TC H 0.7837 1.4390 0.8654 0.176 Uiso 0.50 1 calc PR D 1
C1T5 C 0.890(2) 1.3879(16) 0.8842(8) 0.18(2) Uiso 0.50 1 d PG D 1
H1TD H 0.8905 1.3719 0.8444 0.214 Uiso 0.50 1 calc PR D 1
C1T6 C 0.9516(16) 1.3715(14) 0.9299(11) 0.169(19) Uiso 0.50 1 d PG D 1
H1TE H 0.9950 1.3443 0.9214 0.203 Uiso 0.50 1 calc PR D 1
C8TA C 1.0189(6) 1.2903(5) 1.0428(5) 0.064(3) Uiso 0.50 1 d PD D 2
H8TC H 1.0318 1.2739 1.0044 0.077 Uiso 0.50 1 calc PR D 2
H8TD H 0.9750 1.2561 1.0465 0.077 Uiso 0.50 1 calc PR D 2
C9TA C 0.9772(17) 1.3549(11) 1.0347(12) 0.071(7) Uiso 0.50 1 d PD D 2
H9TC H 0.9185 1.3441 1.0123 0.085 Uiso 0.50 1 calc PR D 2
H9TD H 0.9787 1.3836 1.0732 0.085 Uiso 0.50 1 calc PR D 2
C1TA C 1.0229(14) 1.3899(12) 1.0027(11) 0.097(9) Uiso 0.50 1 d PG D 2
C1TB C 1.0848(15) 1.4419(12) 1.0325(8) 0.104(10) Uiso 0.50 1 d PG D 2
H1TF H 1.0992 1.4507 1.0744 0.125 Uiso 0.50 1 calc PR D 2
C1TC C 1.1255(14) 1.4811(12) 1.0009(12) 0.149(15) Uiso 0.50 1 d PG D 2
H1TG H 1.1677 1.5167 1.0213 0.179 Uiso 0.50 1 calc PR D 2
C1TD C 1.1043(17) 1.4682(14) 0.9396(12) 0.148(15) Uiso 0.50 1 d PG D 2
H1TH H 1.1321 1.4950 0.9180 0.177 Uiso 0.50 1 calc PR D 2
C1TE C 1.0424(18) 1.4162(15) 0.9098(8) 0.135(13) Uiso 0.50 1 d PG D 2
H1TI H 1.0279 1.4074 0.8679 0.162 Uiso 0.50 1 calc PR D 2
C1TF C 1.0017(15) 1.3770(12) 0.9414(11) 0.144(15) Uiso 0.50 1 d PG D 2
H1TJ H 0.9594 1.3414 0.9211 0.173 Uiso 0.50 1 calc PR D 2
C10T C 1.2004(5) 0.9739(5) 0.9806(4) 0.043(2) Uani 1 1 d . . .
C11T C 1.2567(6) 0.9182(5) 0.9757(4) 0.049(2) Uani 1 1 d . . .
C12T C 1.3371(6) 0.9114(5) 1.0181(5) 0.050(2) Uani 1 1 d . . .
H12C H 1.3623 0.9407 1.0543 0.060 Uiso 1 1 calc R . .
C13T C 1.3682(8) 0.8479(7) 0.9900(6) 0.081(4) Uani 1 1 d . . .
H13C H 1.4198 0.8308 1.0071 0.098 Uiso 1 1 calc R . .
C14T C 1.3171(7) 0.8155(7) 0.9377(6) 0.084(4) Uani 1 1 d . . .
H14C H 1.3302 0.7740 0.9161 0.100 Uiso 1 1 calc R . .
S1T S 1.2304(2) 0.85479(19) 0.91515(15) 0.0824(10) Uani 1 1 d . . .
C15T C 1.1644(6) 1.2558(5) 0.9460(5) 0.054(2) Uiso 1 1 d . . .
C16Y C 1.2012(7) 1.3202(5) 0.9309(4) 0.075(3) Uiso 0.50 1 d PD F 1
C17Y C 1.2649(11) 1.3709(9) 0.9666(7) 0.038(6) Uiso 0.50 1 d PD F 1
H17C H 1.2949 1.3707 1.0061 0.046 Uiso 0.50 1 calc PR F 1
C18Y C 1.2737(16) 1.4238(10) 0.9284(10) 0.089(14) Uiso 0.50 1 d PD F 1
H18D H 1.3129 1.4634 0.9415 0.106 Uiso 0.50 1 calc PR F 1
C19Y C 1.2229(18) 1.4121(11) 0.8744(10) 0.111(11) Uiso 0.50 1 d PD F 1
H19C H 1.2218 1.4439 0.8470 0.133 Uiso 0.50 1 calc PR F 1
S2Y S 1.1608(7) 1.3371(6) 0.8583(4) 0.121(3) Uiso 0.50 1 d PD F 1
C16Z C 1.2012(7) 1.3202(5) 0.9309(4) 0.075(3) Uiso 0.50 1 d PD F 2
C17Z C 1.2486(13) 1.3790(9) 0.9703(8) 0.043(7) Uiso 0.50 1 d PD F 2
H17E H 1.2544 1.3897 1.0117 0.052 Uiso 0.50 1 calc PR F 2
C18Z C 1.2863(19) 1.4189(13) 0.9334(12) 0.16(3) Uiso 0.50 1 d PD F 2
H18C H 1.3215 1.4606 0.9492 0.197 Uiso 0.50 1 calc PR F 2
C19Z C 1.2675(16) 1.3923(11) 0.8758(9) 0.095(9) Uiso 0.50 1 d PD F 2
H19D H 1.2881 1.4133 0.8474 0.114 Uiso 0.50 1 calc PR F 2
S2Z S 1.2026(5) 1.3166(4) 0.8581(3) 0.088(2) Uiso 0.50 1 d PD F 2
C400 C 1.3544(15) 1.7043(14) 1.5426(15) 0.242(15) Uiso 1 1 d D . .
H40A H 1.3291 1.6660 1.5581 0.290 Uiso 1 1 calc R . .
H40B H 1.3643 1.6841 1.5041 0.290 Uiso 1 1 calc R . .
C401 C 1.4342(13) 1.7278(11) 1.5823(7) 0.140(7) Uiso 1 1 d D . .
H40C H 1.4631 1.7588 1.5621 0.167 Uiso 1 1 calc R . .
H40D H 1.4662 1.6859 1.5857 0.167 Uiso 1 1 calc R . .
Cl40 Cl 1.2817(7) 1.7665(5) 1.5301(5) 0.233(4) Uiso 1 1 d D . .
Cl41 Cl 1.4454(4) 1.7714(3) 1.6542(3) 0.1362(17) Uiso 1 1 d D . .
C500 C 1.352(2) 1.7042(17) 1.3474(12) 0.088(10) Uiso 0.40 1 d PD G 1
H50A H 1.3227 1.6574 1.3423 0.106 Uiso 0.40 1 calc PR G 1
H50B H 1.4028 1.7068 1.3800 0.106 Uiso 0.40 1 calc PR G 1
C501 C 1.297(2) 1.7590(19) 1.363(2) 0.120(14) Uiso 0.40 1 d PD G 1
H50C H 1.2787 1.7822 1.3280 0.144 Uiso 0.40 1 calc PR G 1
H50D H 1.3323 1.7947 1.3944 0.144 Uiso 0.40 1 calc PR G 1
Cl50 Cl 1.3816(10) 1.7150(8) 1.2825(7) 0.152(5) Uiso 0.40 1 d PD G 1
Cl51 Cl 1.2101(12) 1.7370(10) 1.3865(9) 0.181(6) Uiso 0.40 1 d PD G 1
C600 C 1.014(3) 1.736(2) 1.2581(13) 0.105(14) Uiso 0.35 1 d PD H 2
H60A H 1.0531 1.7172 1.2343 0.126 Uiso 0.35 1 calc PR H 2
H60B H 0.9661 1.7008 1.2500 0.126 Uiso 0.35 1 calc PR H 2
C601 C 0.985(3) 1.8010(16) 1.2385(16) 0.109(14) Uiso 0.35 1 d PD H 2
H60C H 0.9287 1.7889 1.2122 0.131 Uiso 0.35 1 calc PR H 2
H60D H 1.0215 1.8151 1.2136 0.131 Uiso 0.35 1 calc PR H 2
Cl60 Cl 1.0648(15) 1.7448(13) 1.3324(10) 0.199(8) Uiso 0.35 1 d PD H 2
Cl61 Cl 0.9784(11) 1.8745(9) 1.2873(8) 0.149(6) Uiso 0.35 1 d PD H 2
C700 C 1.562(4) 1.818(2) 1.210(3) 0.13(3) Uiso 0.25 1 d PD I 3
H70A H 1.6214 1.8212 1.2318 0.156 Uiso 0.25 1 calc PR I 3
H70B H 1.5566 1.7918 1.1698 0.156 Uiso 0.25 1 calc PR I 3
C701 C 1.532(2) 1.889(2) 1.2067(17) 0.070(12) Uiso 0.25 1 d PD I 3
H70C H 1.5761 1.9205 1.1988 0.084 Uiso 0.25 1 calc PR I 3
H70D H 1.5221 1.9090 1.2453 0.084 Uiso 0.25 1 calc PR I 3
Cl70 Cl 1.4979(18) 1.7794(15) 1.2469(13) 0.172(10) Uiso 0.25 1 d PD I 3
Cl71 Cl 1.4417(11) 1.8879(10) 1.1523(8) 0.113(5) Uiso 0.25 1 d PD I 3
O100 O 1.3982(7) 1.5025(6) 1.0924(5) 0.112(3) Uiso 1 1 d . . .
C800 C 1.708(2) 1.691(4) 1.265(3) 0.14(3) Uiso 0.25 1 d PD . .
H80C H 1.6747 1.7321 1.2596 0.172 Uiso 0.25 1 calc PR . .
H80D H 1.7007 1.6606 1.2260 0.172 Uiso 0.25 1 calc PR . .
C801 C 1.688(2) 1.652(5) 1.310(4) 0.15(3) Uiso 0.25 1 d PD . .
H80A H 1.7113 1.6790 1.3501 0.183 Uiso 0.25 1 calc PR . .
H80B H 1.7130 1.6063 1.3084 0.183 Uiso 0.25 1 calc PR . .
Cl80 Cl 1.8117(11) 1.7146(10) 1.2992(8) 0.112(5) Uiso 0.25 1 d PD . .
Cl81 Cl 1.5795(18) 1.6368(15) 1.2996(13) 0.173(9) Uiso 0.25 1 d PD . .

loop_
_atom_site_aniso_label
_atom_site_aniso_U_11
_atom_site_aniso_U_22
_atom_site_aniso_U_33
_atom_site_aniso_U_23
_atom_site_aniso_U_13
_atom_site_aniso_U_12
Hg1 0.0559(3) 0.0712(3) 0.0496(3) 0.0095(2) 0.00190(19) -0.0064(2)
Ag1 0.0413(4) 0.0470(4) 0.0483(4) 0.0073(3) 0.0137(3) 0.0016(3)
Ag2 0.0460(4) 0.0493(4) 0.0370(4) 0.0030(3) 0.0115(3) 0.0055(3)
Cl1 0.0400(12) 0.0704(16) 0.0350(11) -0.0040(11) 0.0091(9) -0.0015(11)
Cl2 0.088(3) 0.113(3) 0.157(4) 0.087(3) 0.022(3) 0.022(2)
Cl3 0.081(2) 0.071(2) 0.083(2) -0.0173(17) 0.0165(17) -0.0304(16)
Cl4 0.0608(16) 0.087(2) 0.0554(15) 0.0030(14) 0.0189(13) -0.0133(14)
P1 0.0364(12) 0.0429(13) 0.0327(11) -0.0004(10) 0.0101(9) 0.0028(10)
P2 0.0344(11) 0.0474(13) 0.0334(11) 0.0022(10) 0.0091(9) 0.0020(10)
P3 0.0256(10) 0.0471(13) 0.0316(11) 0.0012(10) 0.0062(9) 0.0016(9)
P4 0.0317(11) 0.0455(13) 0.0291(11) 0.0049(9) 0.0088(9) 0.0002(9)
O1Q 0.027(3) 0.068(4) 0.032(3) 0.008(3) 0.011(2) -0.002(3)
O2Q 0.037(3) 0.056(4) 0.029(3) -0.001(3) 0.012(2) 0.006(3)
O1R 0.026(3) 0.053(4) 0.056(4) -0.005(3) 0.015(3) 0.005(3)
O2R 0.044(4) 0.079(5) 0.073(5) -0.013(4) -0.005(4) 0.012(4)
O3R 0.025(3) 0.055(4) 0.038(3) 0.010(3) 0.010(2) 0.002(3)
O4R 0.034(4) 0.076(5) 0.082(5) 0.016(4) 0.019(4) 0.001(4)
O1S 0.025(3) 0.048(3) 0.040(3) -0.004(3) 0.009(2) 0.004(2)
O2S 0.036(3) 0.068(4) 0.025(3) 0.002(3) 0.013(2) -0.007(3)
O1T 0.033(3) 0.049(4) 0.026(3) -0.001(3) 0.008(2) 0.003(3)
O2T 0.047(4) 0.077(5) 0.034(3) -0.007(3) 0.005(3) 0.013(3)
O3T 0.046(3) 0.055(4) 0.030(3) 0.006(3) 0.015(3) -0.003(3)
O4T 0.094(6) 0.087(6) 0.041(4) 0.016(4) 0.001(4) -0.030(5)
C1Q 0.029(4) 0.035(5) 0.042(5) 0.003(4) 0.010(4) 0.003(3)
C2Q 0.042(5) 0.035(5) 0.032(4) 0.002(4) 0.009(4) 0.002(4)
C3Q 0.029(4) 0.045(5) 0.028(4) 0.006(4) 0.002(3) 0.005(4)
C4Q 0.035(4) 0.032(4) 0.041(5) 0.009(4) 0.012(4) 0.008(3)
C5Q 0.041(5) 0.040(5) 0.030(4) 0.001(4) 0.013(4) 0.005(4)
C6Q 0.034(4) 0.041(5) 0.032(4) 0.005(4) 0.006(4) 0.003(4)
C7Q 0.029(4) 0.050(5) 0.033(4) 0.005(4) 0.007(3) 0.010(4)
C8Q 0.036(5) 0.064(6) 0.042(5) 0.014(5) 0.009(4) 0.014(4)
C2Q1 0.050(6) 0.045(6) 0.048(6) 0.002(5) 0.017(4) -0.002(4)
C2Q2 0.155(15) 0.060(8) 0.067(8) -0.004(7) 0.004(9) 0.002(9)
C2Q3 0.188(18) 0.055(8) 0.087(11) 0.011(7) 0.016(11) -0.028(9)
C2Q4 0.099(10) 0.073(9) 0.082(10) -0.024(8) 0.026(8) -0.022(7)
C2Q5 0.064(7) 0.077(8) 0.059(7) -0.017(6) 0.020(6) -0.012(6)
C2Q6 0.058(6) 0.061(7) 0.044(6) -0.003(5) 0.013(5) -0.007(5)
C3Q1 0.039(5) 0.042(5) 0.038(5) -0.002(4) 0.011(4) 0.003(4)
C3Q2 0.038(5) 0.073(7) 0.046(5) -0.010(5) 0.008(4) 0.008(5)
C3Q3 0.029(5) 0.092(8) 0.063(7) -0.013(6) 0.005(5) 0.003(5)
C3Q4 0.041(5) 0.084(8) 0.060(7) 0.000(6) 0.028(5) -0.003(5)
C3Q5 0.050(6) 0.091(8) 0.039(5) 0.000(5) 0.019(5) 0.008(5)
C3Q6 0.029(4) 0.068(7) 0.051(6) 0.002(5) 0.012(4) 0.005(4)
C4Q1 0.047(5) 0.047(5) 0.039(5) 0.006(4) 0.017(4) 0.008(4)
C4Q2 0.049(6) 0.082(8) 0.045(6) 0.005(5) 0.013(5) -0.009(5)
C4Q3 0.050(6) 0.120(11) 0.066(7) 0.016(7) 0.029(6) 0.001(7)
C4Q4 0.091(10) 0.135(13) 0.070(9) 0.021(9) 0.054(8) 0.034(9)
C4Q5 0.136(13) 0.086(10) 0.080(9) -0.015(8) 0.071(10) -0.001(9)
C4Q6 0.100(9) 0.077(8) 0.061(7) -0.010(6) 0.049(7) -0.005(7)
C5Q1 0.051(6) 0.051(6) 0.042(5) 0.000(4) 0.022(4) -0.002(4)
C5Q2 0.059(6) 0.056(6) 0.060(6) 0.004(5) 0.019(5) 0.004(5)
C5Q3 0.068(8) 0.066(8) 0.090(9) -0.009(7) 0.021(7) -0.027(6)
C5Q4 0.103(11) 0.068(9) 0.087(10) -0.015(8) 0.040(9) -0.026(8)
C5Q5 0.131(13) 0.056(8) 0.085(9) 0.010(7) 0.052(9) -0.001(8)
C5Q6 0.076(8) 0.049(7) 0.070(7) 0.009(6) 0.015(6) 0.008(6)
C1R 0.030(4) 0.048(5) 0.036(5) -0.010(4) 0.010(4) 0.000(4)
C2R 0.029(4) 0.045(5) 0.033(4) 0.000(4) 0.006(3) -0.002(4)
C3R 0.026(4) 0.049(5) 0.030(4) 0.004(4) 0.007(3) 0.004(4)
C4R 0.025(4) 0.045(5) 0.033(4) -0.001(4) 0.004(3) -0.001(4)
C5R 0.029(4) 0.057(6) 0.028(4) 0.005(4) 0.014(3) -0.002(4)
C6R 0.027(4) 0.054(6) 0.040(5) 0.003(4) 0.013(4) 0.005(4)
C7R 0.025(4) 0.043(5) 0.032(4) 0.001(4) 0.007(3) 0.001(3)
C8R 0.033(4) 0.048(5) 0.033(4) -0.001(4) 0.009(4) -0.004(4)
C9R 0.031(5) 0.066(6) 0.048(5) 0.000(5) 0.015(4) -0.008(4)
C1R1 0.029(5) 0.063(7) 0.051(6) -0.002(5) 0.019(4) -0.007(4)
C1R2 0.033(5) 0.081(8) 0.055(6) -0.015(6) 0.014(5) -0.008(5)
C1R3 0.029(5) 0.110(10) 0.050(6) -0.003(6) 0.007(4) -0.001(5)
C1R4 0.057(7) 0.099(10) 0.069(8) -0.040(8) 0.029(6) -0.023(7)
C1R5 0.065(7) 0.073(8) 0.074(8) -0.012(7) 0.024(6) -0.018(6)
C1R6 0.060(7) 0.070(8) 0.059(7) -0.013(6) 0.023(5) -0.010(6)
C10R 0.042(5) 0.055(6) 0.057(6) 0.008(5) 0.028(5) 0.005(5)
C11R 0.046(6) 0.060(7) 0.070(7) 0.010(5) 0.025(5) 0.020(5)
C12R 0.084(7) 0.046(6) 0.041(5) -0.001(4) 0.022(5) 0.036(5)
C13R 0.121(13) 0.109(12) 0.081(10) -0.030(9) 0.023(9) 0.036(10)
C14R 0.076(9) 0.094(11) 0.136(14) -0.018(10) 0.028(9) 0.041(8)
S1R 0.076(2) 0.102(3) 0.130(3) -0.013(3) 0.017(2) 0.035(2)
C15R 0.033(5) 0.060(6) 0.034(5) 0.003(4) 0.012(4) 0.001(4)
C16R 0.053(6) 0.062(6) 0.044(5) 0.018(5) 0.018(5) 0.001(5)
C17R 0.072(8) 0.085(9) 0.070(7) 0.031(6) 0.030(6) -0.032(6)
C18R 0.055(8) 0.135(14) 0.104(11) 0.033(10) 0.028(8) -0.016(8)
C19R 0.126(13) 0.059(7) 0.068(8) 0.028(6) 0.013(8) -0.021(7)
S2R 0.0661(19) 0.076(2) 0.080(2) 0.0211(17) 0.0145(16) -0.0022(15)
C1S 0.026(4) 0.036(5) 0.040(5) 0.003(4) 0.010(3) 0.000(3)
C2S 0.031(4) 0.034(4) 0.034(4) 0.003(4) 0.008(3) 0.003(3)
C3S 0.025(4) 0.043(5) 0.027(4) 0.002(4) 0.005(3) 0.006(3)
C4S 0.026(4) 0.041(5) 0.033(4) 0.001(4) 0.006(3) 0.003(3)
C5S 0.032(4) 0.034(4) 0.027(4) 0.003(3) 0.009(3) 0.004(3)
C6S 0.027(4) 0.041(5) 0.025(4) 0.002(3) 0.004(3) 0.001(3)
C7S 0.029(4) 0.037(5) 0.030(4) -0.001(4) 0.008(3) 0.000(3)
C8S 0.034(5) 0.056(6) 0.037(5) -0.002(4) 0.010(4) -0.004(4)
C2S1 0.030(4) 0.045(5) 0.042(5) 0.001(4) 0.005(4) -0.001(4)
C2S2 0.036(5) 0.068(7) 0.045(5) 0.004(5) 0.008(4) 0.002(4)
C2S3 0.042(6) 0.083(8) 0.044(6) 0.009(5) 0.008(4) -0.005(5)
C2S4 0.058(7) 0.092(9) 0.055(7) 0.011(6) 0.029(5) 0.013(6)
C2S5 0.047(6) 0.132(11) 0.067(7) 0.039(8) 0.027(6) 0.033(7)
C2S6 0.036(5) 0.089(8) 0.054(6) 0.023(6) 0.018(4) 0.009(5)
C3S1 0.032(4) 0.051(6) 0.045(5) 0.011(4) 0.014(4) 0.007(4)
C3S2 0.062(7) 0.072(7) 0.048(6) 0.009(5) 0.004(5) 0.011(6)
C3S3 0.106(11) 0.089(10) 0.060(7) 0.036(7) 0.006(7) 0.029(8)
C3S4 0.070(8) 0.120(13) 0.087(10) 0.059(9) 0.034(8) 0.037(8)
C3S5 0.081(9) 0.074(9) 0.125(13) 0.052(9) 0.045(9) 0.025(7)
C3S6 0.061(7) 0.061(7) 0.090(9) 0.022(7) 0.020(6) 0.003(6)
C4S1 0.038(5) 0.057(6) 0.027(4) 0.008(4) 0.012(4) 0.002(4)
C4S2 0.059(6) 0.085(8) 0.041(5) -0.004(5) 0.027(5) -0.016(6)
C4S3 0.059(7) 0.112(10) 0.058(7) -0.014(7) 0.036(6) -0.036(7)
C4S4 0.084(8) 0.098(9) 0.052(7) -0.003(6) 0.044(6) -0.009(7)
C4S5 0.082(8) 0.086(9) 0.048(6) -0.008(6) 0.022(6) 0.004(7)
C4S6 0.058(6) 0.080(8) 0.045(6) -0.007(5) 0.027(5) -0.019(5)
C5S1 0.036(5) 0.065(6) 0.039(5) 0.011(4) 0.012(4) 0.006(4)
C5S2 0.060(7) 0.050(6) 0.087(8) 0.024(6) 0.022(6) 0.006(5)
C5S3 0.066(8) 0.078(9) 0.166(15) 0.061(10) 0.059(10) 0.021(7)
C5S4 0.071(9) 0.103(11) 0.114(11) 0.055(9) 0.034(8) 0.043(8)
C5S5 0.071(9) 0.128(13) 0.079(9) 0.015(9) -0.019(7) 0.047(9)
C5S6 0.062(7) 0.083(8) 0.062(7) 0.001(6) -0.008(6) 0.024(6)
C1T 0.026(4) 0.046(5) 0.029(4) -0.008(4) 0.005(3) -0.003(4)
C2T 0.032(4) 0.048(5) 0.030(4) 0.002(4) 0.008(3) -0.001(4)
C3T 0.036(4) 0.042(5) 0.028(4) 0.000(4) 0.013(3) 0.003(4)
C4T 0.032(4) 0.047(5) 0.022(4) 0.000(4) 0.006(3) -0.001(4)
C5T 0.034(4) 0.053(6) 0.028(4) 0.006(4) 0.007(4) -0.002(4)
C6T 0.041(5) 0.054(6) 0.027(4) 0.000(4) 0.015(4) -0.005(4)
C7T 0.038(5) 0.051(5) 0.032(4) 0.007(4) 0.012(4) 0.000(4)
C10T 0.031(5) 0.063(6) 0.033(5) 0.002(4) 0.011(4) -0.003(4)
C11T 0.036(5) 0.051(6) 0.056(6) -0.005(5) 0.015(4) 0.003(4)
C12T 0.046(5) 0.034(5) 0.077(7) 0.005(5) 0.029(5) 0.013(4)
C13T 0.067(8) 0.081(9) 0.094(10) -0.007(7) 0.024(7) 0.021(7)
C14T 0.060(7) 0.071(8) 0.108(11) -0.027(8) 0.020(7) 0.012(6)
S1T 0.078(2) 0.084(2) 0.077(2) -0.0223(18) 0.0209(17) 0.0142(17)

loop_
_atom_type_symbol
_atom_type_description
_atom_type_scat_dispersion_real
_atom_type_scat_dispersion_imag
_atom_type_scat_source
C C 0.0033 0.0016 'International Tables Vol C Tables 4.2.6.8 and 6.1.1.4'
H H 0.0000 0.0000 'International Tables Vol C Tables 4.2.6.8 and 6.1.1.4'
O O 0.0106 0.0060 'International Tables Vol C Tables 4.2.6.8 and 6.1.1.4'
P P 0.1023 0.0942 'International Tables Vol C Tables 4.2.6.8 and 6.1.1.4'
S S 0.1246 0.1234 'International Tables Vol C Tables 4.2.6.8 and 6.1.1.4'
Cl Cl 0.1484 0.1585 'International Tables Vol C Tables 4.2.6.8 and 6.1.1.4'
Ag Ag -0.8971 1.1015 'International Tables Vol C Tables 4.2.6.8 and 6.1.1.4'
Hg Hg -2.3894 9.2266 'International Tables Vol C Tables 4.2.6.8 and 6.1.1.4'

loop_
_geom_angle_atom_site_label_1
_geom_angle_atom_site_label_2
_geom_angle_atom_site_label_3
_geom_angle
_geom_angle_site_symmetry_1
_geom_angle_site_symmetry_3
_geom_angle_publ_flag
Cl3 Hg1 Cl2 120.60(14) . . ?
Cl3 Hg1 Cl4 118.70(12) . . ?
Cl2 Hg1 Cl4 118.30(13) . . ?
Cl3 Hg1 Cl1 98.52(10) . . ?
Cl2 Hg1 Cl1 98.41(14) . . ?
Cl4 Hg1 Cl1 88.33(8) . . ?
P4 Ag1 P1 128.58(8) . . ?
P4 Ag1 Cl1 118.32(8) . . ?
P1 Ag1 Cl1 112.40(9) . . ?
P2 Ag2 P3 127.04(8) . . ?
P2 Ag2 Cl1 119.20(8) . . ?
P3 Ag2 Cl1 112.78(9) . . ?
Ag2 Cl1 Ag1 97.93(8) . . ?
Ag2 Cl1 Hg1 165.16(10) . . ?
Ag1 Cl1 Hg1 96.70(7) . . ?
O2Q P1 C5Q1 103.2(3) . . ?
O2Q P1 C4Q1 97.4(3) . . ?
C5Q1 P1 C4Q1 104.9(3) . . ?
O2Q P1 Ag1 117.8(2) . . ?
C5Q1 P1 Ag1 122.5(2) . . ?
C4Q1 P1 Ag1 107.6(3) . . ?
O1Q P2 C2Q1 105.1(3) . . ?
O1Q P2 C3Q1 98.5(3) . . ?
C2Q1 P2 C3Q1 102.9(3) . . ?
O1Q P2 Ag2 117.5(3) . . ?
C2Q1 P2 Ag2 117.4(2) . . ?
C3Q1 P2 Ag2 112.9(2) . . ?
O1S P3 C3S1 104.8(3) . . ?
O1S P3 C2S1 98.8(3) . . ?
C3S1 P3 C2S1 104.7(3) . . ?
O1S P3 Ag2 115.7(2) . . ?
C3S1 P3 Ag2 121.1(2) . . ?
C2S1 P3 Ag2 108.9(2) . . ?
O2S P4 C4S1 98.4(3) . . ?
O2S P4 C5S1 103.3(3) . . ?
C4S1 P4 C5S1 103.6(3) . . ?
O2S P4 Ag1 118.3(3) . . ?
C4S1 P4 Ag1 111.8(2) . . ?
C5S1 P4 Ag1 118.6(2) . . ?
C1Q O1Q P2 124.8(5) . . ?
C5Q O2Q P1 125.8(5) . . ?
C10R O1R C1R 118.0(7) . . ?
C15R O3R C5R 119.0(7) . . ?
C1S O1S P3 124.0(5) . . ?
C5S O2S P4 123.5(5) . . ?
C10T O1T C1T 119.1(6) . . ?
C15T O3T C5T 118.8(7) . . ?
C2Q C1Q C6Q 122.9(8) . . ?
C2Q C1Q O1Q 116.3(7) . . ?
C6Q C1Q O1Q 120.8(7) . . ?
C3Q C2Q C1Q 116.3(7) . . ?
C3Q C2Q C7T 123.6(7) . . ?
C1Q C2Q C7T 120.1(8) . . ?
C2Q C3Q C4Q 124.4(7) . . ?
C5Q C4Q C3Q 116.0(7) . . ?
C5Q C4Q C7Q 119.9(7) . . ?
C3Q C4Q C7Q 124.0(7) . . ?
C4Q C5Q C6Q 123.2(7) . . ?
C4Q C5Q O2Q 115.1(7) . . ?
C6Q C5Q O2Q 121.6(7) . . ?
C5Q C6Q C1Q 117.2(7) . . ?
C4Q C7Q C2R 112.8(7) . . ?
C4Q C7Q C8Q 114.5(7) . . ?
C2R C7Q C8Q 109.3(7) . . ?
C9Q1 C8Q C7Q 113.8(9) . . ?
C8Q C9Q1 C1Q1 120.5(12) . . ?
C1Q2 C1Q1 C1Q6 120.0 . . ?
C1Q2 C1Q1 C9Q1 123.5(14) . . ?
C1Q6 C1Q1 C9Q1 116.4(14) . . ?
C1Q3 C1Q2 C1Q1 120.0 . . ?
C1Q2 C1Q3 C1Q4 120.0 . . ?
C1Q5 C1Q4 C1Q3 120.0 . . ?
C1Q4 C1Q5 C1Q6 120.0 . . ?
C1Q5 C1Q6 C1Q1 120.0 . . ?
C1QB C1QA C1QF 120.0 . . ?
C1QC C1QB C1QA 120.0 . . ?
C1QD C1QC C1QB 120.0 . . ?
C1QC C1QD C1QE 120.0 . . ?
C1QD C1QE C1QF 120.0 . . ?
C1QE C1QF C1QA 120.0 . . ?
C2Q2 C2Q1 C2Q6 120.0 . . ?
C2Q2 C2Q1 P2 121.0(4) . . ?
C2Q6 C2Q1 P2 118.8(4) . . ?
C2Q1 C2Q2 C2Q3 120.0 . . ?
C2Q2 C2Q3 C2Q4 120.0 . . ?
C2Q3 C2Q4 C2Q5 120.0 . . ?
C2Q6 C2Q5 C2Q4 120.0 . . ?
C2Q5 C2Q6 C2Q1 120.0 . . ?
C3Q2 C3Q1 C3Q6 120.0 . . ?
C3Q2 C3Q1 P2 117.2(3) . . ?
C3Q6 C3Q1 P2 122.8(3) . . ?
C3Q1 C3Q2 C3Q3 120.0 . . ?
C3Q4 C3Q3 C3Q2 120.0 . . ?
C3Q5 C3Q4 C3Q3 120.0 . . ?
C3Q6 C3Q5 C3Q4 120.0 . . ?
C3Q5 C3Q6 C3Q1 120.0 . . ?
C4Q2 C4Q1 C4Q6 120.0 . . ?
C4Q2 C4Q1 P1 116.5(4) . . ?
C4Q6 C4Q1 P1 123.4(4) . . ?
C4Q1 C4Q2 C4Q3 120.0 . . ?
C4Q4 C4Q3 C4Q2 120.0 . . ?
C4Q3 C4Q4 C4Q5 120.0 . . ?
C4Q6 C4Q5 C4Q4 120.0 . . ?
C4Q5 C4Q6 C4Q1 120.0 . . ?
C5Q2 C5Q1 C5Q6 120.0 . . ?
C5Q2 C5Q1 P1 119.0(4) . . ?
C5Q6 C5Q1 P1 120.9(4) . . ?
C5Q3 C5Q2 C5Q1 120.0 . . ?
C5Q2 C5Q3 C5Q4 120.0 . . ?
C5Q5 C5Q4 C5Q3 120.0 . . ?
C5Q4 C5Q5 C5Q6 120.0 . . ?
C5Q5 C5Q6 C5Q1 120.0 . . ?
C6R C1R C2R 123.8(8) . . ?
C6R C1R O1R 118.7(7) . . ?
C2R C1R O1R 117.4(8) . . ?
C3R C2R C1R 114.9(8) . . ?
C3R C2R C7Q 123.9(7) . . ?
C1R C2R C7Q 121.2(8) . . ?
C4R C3R C2R 124.2(8) . . ?
C3R C4R C5R 117.5(8) . . ?
C3R C4R C7R 122.7(7) . . ?
C5R C4R C7R 119.7(8) . . ?
C6R C5R O3R 121.0(7) . . ?
C6R C5R C4R 120.5(9) . . ?
O3R C5R C4R 118.4(8) . . ?
C1R C6R C5R 119.1(8) . . ?
C4S C7R C8R 111.2(6) . . ?
C4S C7R C4R 110.7(7) . . ?
C8R C7R C4R 110.5(7) . . ?
C9R C8R C7R 113.2(7) . . ?
C1R1 C9R C8R 111.9(7) . . ?
C1R2 C1R1 C1R6 120.0 . . ?
C1R2 C1R1 C9R 119.5(6) . . ?
C1R6 C1R1 C9R 120.5(6) . . ?
C1R3 C1R2 C1R1 120.0 . . ?
C1R2 C1R3 C1R4 120.0 . . ?
C1R5 C1R4 C1R3 120.0 . . ?
C1R4 C1R5 C1R6 120.0 . . ?
C1R5 C1R6 C1R1 120.0 . . ?
O2R C10R O1R 123.9(8) . . ?
O2R C10R C11R 127.5(9) . . ?
O1R C10R C11R 108.6(8) . . ?
C10R C11R C12R 128.3(9) . . ?
C10R C11R S1R 117.9(8) . . ?
C12R C11R S1R 113.8(7) . . ?
C13R C12R C11R 102.9(10) . . ?
C14R C13R C12R 116.3(12) . . ?
C13R C14R S1R 115.1(10) . . ?
C14R S1R C11R 91.7(6) . . ?
O4R C15R O3R 123.3(9) . . ?
O4R C15R C16R 124.7(9) . . ?
O3R C15R C16R 111.9(8) . . ?
C17R C16R C15R 120.8(10) . . ?
C17R C16R S2R 114.5(9) . . ?
C15R C16R S2R 124.6(7) . . ?
C16R C17R C18R 107.1(11) . . ?
C19R C18R C17R 113.6(12) . . ?
C18R C19R S2R 113.5(11) . . ?
C19R S2R C16R 91.4(7) . . ?
C6S C1S C2S 122.8(7) . . ?
C6S C1S O1S 122.0(7) . . ?
C2S C1S O1S 115.1(7) . . ?
C3S C2S C1S 116.5(7) . . ?
C3S C2S C7S 121.9(7) . . ?
C1S C2S C7S 121.5(7) . . ?
C2S C3S C4S 123.8(7) . . ?
C5S C4S C3S 115.5(7) . . ?
C5S C4S C7R 120.8(7) . . ?
C3S C4S C7R 123.5(7) . . ?
C6S C5S C4S 122.7(7) . . ?
C6S C5S O2S 122.4(7) . . ?
C4S C5S O2S 114.9(7) . . ?
C1S C6S C5S 118.5(7) . . ?
C2T C7S C2S 113.8(6) . . ?
C2T C7S C8S 109.5(7) . . ?
C2S C7S C8S 113.4(7) . . ?
C9S1 C8S C7S 114.1(8) . . ?
C1S1 C9S1 C8S 119.6(15) . . ?
C1S2 C1S1 C1S6 120.0 . . ?
C1S2 C1S1 C9S1 117(2) . . ?
C1S6 C1S1 C9S1 123(2) . . ?
C1S3 C1S2 C1S1 120.0 . . ?
C1S2 C1S3 C1S4 120.0 . . ?
C1S3 C1S4 C1S5 120.0 . . ?
C1S6 C1S5 C1S4 120.0 . . ?
C1S5 C1S6 C1S1 120.0 . . ?
C1SB C1SA C1SF 120.0 . . ?
C1SC C1SB C1SA 120.0 . . ?
C1SD C1SC C1SB 120.0 . . ?
C1SC C1SD C1SE 120.0 . . ?
C1SD C1SE C1SF 120.0 . . ?
C1SE C1SF C1SA 120.0 . . ?
C2S2 C2S1 C2S6 120.0 . . ?
C2S2 C2S1 P3 118.4(3) . . ?
C2S6 C2S1 P3 121.3(3) . . ?
C2S1 C2S2 C2S3 120.0 . . ?
C2S4 C2S3 C2S2 120.0 . . ?
C2S5 C2S4 C2S3 120.0 . . ?
C2S4 C2S5 C2S6 120.0 . . ?
C2S5 C2S6 C2S1 120.0 . . ?
C3S2 C3S1 C3S6 120.0 . . ?
C3S2 C3S1 P3 118.6(4) . . ?
C3S6 C3S1 P3 121.2(4) . . ?
C3S3 C3S2 C3S1 120.0 . . ?
C3S2 C3S3 C3S4 120.0 . . ?
C3S3 C3S4 C3S5 120.0 . . ?
C3S6 C3S5 C3S4 120.0 . . ?
C3S5 C3S6 C3S1 120.0 . . ?
C4S2 C4S1 C4S6 120.0 . . ?
C4S2 C4S1 P4 123.6(3) . . ?
C4S6 C4S1 P4 116.2(3) . . ?
C4S3 C4S2 C4S1 120.0 . . ?
C4S2 C4S3 C4S4 120.0 . . ?
C4S5 C4S4 C4S3 120.0 . . ?
C4S6 C4S5 C4S4 120.0 . . ?
C4S5 C4S6 C4S1 120.0 . . ?
C5S2 C5S1 C5S6 120.0 . . ?
C5S2 C5S1 P4 121.9(4) . . ?
C5S6 C5S1 P4 118.0(4) . . ?
C5S1 C5S2 C5S3 120.0 . . ?
C5S4 C5S3 C5S2 120.0 . . ?
C5S5 C5S4 C5S3 120.0 . . ?
C5S4 C5S5 C5S6 120.0 . . ?
C5S5 C5S6 C5S1 120.0 . . ?
C6T C1T O1T 117.9(7) . . ?
C6T C1T C2T 123.2(8) . . ?
O1T C1T C2T 118.4(8) . . ?
C1T C2T C3T 115.1(8) . . ?
C1T C2T C7S 120.8(8) . . ?
C3T C2T C7S 124.1(7) . . ?
C4T C3T C2T 124.2(7) . . ?
C3T C4T C5T 117.1(8) . . ?
C3T C4T C7T 124.1(7) . . ?
C5T C4T C7T 118.7(8) . . ?
C6T C5T O3T 120.5(7) . . ?
C6T C5T C4T 122.0(8) . . ?
O3T C5T C4T 117.1(8) . . ?
C5T C6T C1T 118.4(7) . . ?
C8T1 C7T C4T 111.1(7) . . ?
C8T1 C7T C2Q 112.8(8) . . ?
C4T C7T C2Q 113.2(7) . . ?
C7T C8T1 C9T1 105.2(13) . . ?
C8T1 C9T1 C1T1 110.1(17) . . ?
C1T2 C1T1 C1T6 120.0 . . ?
C1T2 C1T1 C9T1 114.1(16) . . ?
C1T6 C1T1 C9T1 125.7(16) . . ?
C1T1 C1T2 C1T3 120.0 . . ?
C1T2 C1T3 C1T4 120.0 . . ?
C1T5 C1T4 C1T3 120.0 . . ?
C1T6 C1T5 C1T4 120.0 . . ?
C1T5 C1T6 C1T1 120.0 . . ?
C1TB C1TA C1TF 120.0 . . ?
C1TB C1TA C9TA 120(2) . . ?
C1TF C1TA C9TA 120(2) . . ?
C1TC C1TB C1TA 120.0 . . ?
C1TB C1TC C1TD 120.0 . . ?
C1TE C1TD C1TC 120.0 . . ?
C1TF C1TE C1TD 120.0 . . ?
C1TE C1TF C1TA 120.0 . . ?
O2T C10T O1T 124.2(8) . . ?
O2T C10T C11T 124.9(8) . . ?
O1T C10T C11T 110.9(8) . . ?
C10T C11T C12T 126.6(8) . . ?
C10T C11T S1T 117.9(7) . . ?
C12T C11T S1T 115.5(7) . . ?
C13T C12T C11T 103.2(9) . . ?
C14T C13T C12T 115.2(11) . . ?
C13T C14T S1T 114.6(9) . . ?
C14T S1T C11T 91.5(6) . . ?
O4T C15T O3T 124.1(10) . . ?
O4T C15T C16Y 126.8(10) . . ?
O3T C15T C16Y 109.1(8) . . ?
C17Y C16Y C15T 129.4(10) . . ?
C17Y C16Y S2Y 114.8(9) . . ?
C15T C16Y S2Y 115.8(8) . . ?
C16Y C17Y C18Y 104.8(11) . . ?
C19Y C18Y C17Y 115.7(13) . . ?
C18Y C19Y S2Y 115.2(12) . . ?
C19Y S2Y C16Y 89.4(8) . . ?
C19Z C18Z C17Z 115.1(14) . . ?
C18Z C19Z S2Z 113.8(11) . . ?
C401 C400 Cl40 117(2) . . ?
C400 C401 Cl41 123(2) . . ?
C501 C500 Cl50 111(2) . . ?
C500 C501 Cl51 120(3) . . ?
C601 C600 Cl60 114(3) . . ?
C600 C601 Cl61 122(3) . . ?
C701 C700 Cl70 104(3) . . ?
C700 C701 Cl71 112(4) . . ?
C801 C800 Cl80 97(3) . . ?
C800 C801 Cl81 111(4) . . ?

loop_
_geom_bond_atom_site_label_1
_geom_bond_atom_site_label_2
_geom_bond_distance
_geom_bond_site_symmetry_2
_geom_bond_publ_flag
Hg1 Cl3 2.390(3) . ?
Hg1 Cl2 2.397(4) . ?
Hg1 Cl4 2.455(3) . ?
Hg1 Cl1 2.820(2) . ?
Ag1 P4 2.429(2) . ?
Ag1 P1 2.440(2) . ?
Ag1 Cl1 2.557(2) . ?
Ag2 P2 2.402(3) . ?
Ag2 P3 2.410(2) . ?
Ag2 Cl1 2.526(2) . ?
P1 O2Q 1.636(6) . ?
P1 C5Q1 1.802(5) . ?
P1 C4Q1 1.815(5) . ?
P2 O1Q 1.628(6) . ?
P2 C2Q1 1.794(5) . ?
P2 C3Q1 1.817(4) . ?
P3 O1S 1.629(6) . ?
P3 C3S1 1.797(5) . ?
P3 C2S1 1.800(5) . ?
P4 O2S 1.634(6) . ?
P4 C4S1 1.802(4) . ?
P4 C5S1 1.813(5) . ?
O1Q C1Q 1.404(10) . ?
O2Q C5Q 1.396(9) . ?
O1R C10R 1.371(11) . ?
O1R C1R 1.432(10) . ?
O2R C10R 1.182(12) . ?
O3R C15R 1.368(10) . ?
O3R C5R 1.405(11) . ?
O4R C15R 1.216(11) . ?
O1S C1S 1.409(9) . ?
O2S C5S 1.410(9) . ?
O1T C10T 1.360(10) . ?
O1T C1T 1.391(10) . ?
O2T C10T 1.198(11) . ?
O3T C15T 1.370(12) . ?
O3T C5T 1.399(11) . ?
O4T C15T 1.186(12) . ?
C1Q C2Q 1.388(12) . ?
C1Q C6Q 1.401(12) . ?
C2Q C3Q 1.387(12) . ?
C2Q C7T 1.530(11) . ?
C3Q C4Q 1.403(11) . ?
C4Q C5Q 1.386(12) . ?
C4Q C7Q 1.508(11) . ?
C5Q C6Q 1.393(12) . ?
C7Q C2R 1.525(13) . ?
C7Q C8Q 1.548(12) . ?
C8Q C9Q1 1.533(16) . ?
C9Q1 C1Q1 1.60(2) . ?
C1Q1 C1Q2 1.3900 . ?
C1Q1 C1Q6 1.3900 . ?
C1Q2 C1Q3 1.3900 . ?
C1Q3 C1Q4 1.3900 . ?
C1Q4 C1Q5 1.3900 . ?
C1Q5 C1Q6 1.3900 . ?
C1QA C1QB 1.3900 . ?
C1QA C1QF 1.3900 . ?
C1QB C1QC 1.3900 . ?
C1QC C1QD 1.3900 . ?
C1QD C1QE 1.3900 . ?
C1QE C1QF 1.3900 . ?
C2Q1 C2Q2 1.3900 . ?
C2Q1 C2Q6 1.3900 . ?
C2Q2 C2Q3 1.3900 . ?
C2Q3 C2Q4 1.3900 . ?
C2Q4 C2Q5 1.3900 . ?
C2Q5 C2Q6 1.3900 . ?
C3Q1 C3Q2 1.3900 . ?
C3Q1 C3Q6 1.3900 . ?
C3Q2 C3Q3 1.3900 . ?
C3Q3 C3Q4 1.3900 . ?
C3Q4 C3Q5 1.3900 . ?
C3Q5 C3Q6 1.3900 . ?
C4Q1 C4Q2 1.3900 . ?
C4Q1 C4Q6 1.3900 . ?
C4Q2 C4Q3 1.3900 . ?
C4Q3 C4Q4 1.3900 . ?
C4Q4 C4Q5 1.3900 . ?
C4Q5 C4Q6 1.3900 . ?
C5Q1 C5Q2 1.3900 . ?
C5Q1 C5Q6 1.3900 . ?
C5Q2 C5Q3 1.3900 . ?
C5Q3 C5Q4 1.3900 . ?
C5Q4 C5Q5 1.3900 . ?
C5Q5 C5Q6 1.3900 . ?
C1R C6R 1.337(13) . ?
C1R C2R 1.394(12) . ?
C2R C3R 1.389(12) . ?
C3R C4R 1.348(12) . ?
C4R C5R 1.406(11) . ?
C4R C7R 1.558(12) . ?
C5R C6R 1.375(12) . ?
C7R C4S 1.525(11) . ?
C7R C8R 1.551(11) . ?
C8R C9R 1.539(12) . ?
C9R C1R1 1.529(10) . ?
C1R1 C1R2 1.3900 . ?
C1R1 C1R6 1.3900 . ?
C1R2 C1R3 1.3900 . ?
C1R3 C1R4 1.3900 . ?
C1R4 C1R5 1.3900 . ?
C1R5 C1R6 1.3900 . ?
C10R C11R 1.464(14) . ?
C11R C12R 1.496(15) . ?
C11R S1R 1.723(10) . ?
C12R C13R 1.463(16) . ?
C13R C14R 1.35(2) . ?
C14R S1R 1.634(15) . ?
C15R C16R 1.444(14) . ?
C16R C17R 1.434(15) . ?
C16R S2R 1.711(11) . ?
C17R C18R 1.47(2) . ?
C18R C19R 1.37(2) . ?
C19R S2R 1.704(13) . ?
C1S C6S 1.363(11) . ?
C1S C2S 1.389(11) . ?
C2S C3S 1.381(11) . ?
C2S C7S 1.530(11) . ?
C3S C4S 1.399(11) . ?
C4S C5S 1.396(11) . ?
C5S C6S 1.376(11) . ?
C7S C2T 1.498(12) . ?
C7S C8S 1.534(11) . ?
C8S C9S1 1.524(15) . ?
C9S1 C1S1 1.45(2) . ?
C1S1 C1S2 1.3900 . ?
C1S1 C1S6 1.3900 . ?
C1S2 C1S3 1.3900 . ?
C1S3 C1S4 1.3900 . ?
C1S4 C1S5 1.3900 . ?
C1S5 C1S6 1.3900 . ?
C1SA C1SB 1.3900 . ?
C1SA C1SF 1.3900 . ?
C1SB C1SC 1.3900 . ?
C1SC C1SD 1.3900 . ?
C1SD C1SE 1.3900 . ?
C1SE C1SF 1.3900 . ?
C2S1 C2S2 1.3900 . ?
C2S1 C2S6 1.3900 . ?
C2S2 C2S3 1.3900 . ?
C2S3 C2S4 1.3900 . ?
C2S4 C2S5 1.3900 . ?
C2S5 C2S6 1.3900 . ?
C3S1 C3S2 1.3900 . ?
C3S1 C3S6 1.3900 . ?
C3S2 C3S3 1.3900 . ?
C3S3 C3S4 1.3900 . ?
C3S4 C3S5 1.3900 . ?
C3S5 C3S6 1.3900 . ?
C4S1 C4S2 1.3900 . ?
C4S1 C4S6 1.3900 . ?
C4S2 C4S3 1.3900 . ?
C4S3 C4S4 1.3900 . ?
C4S4 C4S5 1.3900 . ?
C4S5 C4S6 1.3900 . ?
C5S1 C5S2 1.3900 . ?
C5S1 C5S6 1.3900 . ?
C5S2 C5S3 1.3900 . ?
C5S3 C5S4 1.3900 . ?
C5S4 C5S5 1.3900 . ?
C5S5 C5S6 1.3900 . ?
C1T C6T 1.388(13) . ?
C1T C2T 1.398(12) . ?
C2T C3T 1.421(12) . ?
C3T C4T 1.364(12) . ?
C4T C5T 1.413(11) . ?
C4T C7T 1.522(12) . ?
C5T C6T 1.375(13) . ?
C7T C8T1 1.521(10) . ?
C8T1 C9T1 1.604(17) . ?
C9T1 C1T1 1.69(3) . ?
C1T1 C1T2 1.3900 . ?
C1T1 C1T6 1.3900 . ?
C1T2 C1T3 1.3900 . ?
C1T3 C1T4 1.3900 . ?
C1T4 C1T5 1.3900 . ?
C1T5 C1T6 1.3900 . ?
C9TA C1TA 1.40(3) . ?
C1TA C1TB 1.3900 . ?
C1TA C1TF 1.3900 . ?
C1TB C1TC 1.3900 . ?
C1TC C1TD 1.3900 . ?
C1TD C1TE 1.3900 . ?
C1TE C1TF 1.3900 . ?
C10T C11T 1.465(13) . ?
C11T C12T 1.491(14) . ?
C11T S1T 1.702(9) . ?
C12T C13T 1.482(14) . ?
C13T C14T 1.371(18) . ?
C14T S1T 1.667(13) . ?
C15T C16Y 1.486(14) . ?
C16Y C17Y 1.430(16) . ?
C16Y S2Y 1.770(12) . ?
C17Y C18Y 1.480(16) . ?
C18Y C19Y 1.336(18) . ?
C19Y S2Y 1.685(17) . ?
C17Z C18Z 1.465(17) . ?
C18Z C19Z 1.342(19) . ?
C19Z S2Z 1.718(16) . ?
C400 C401 1.443(18) . ?
C400 Cl40 1.744(17) . ?
C401 Cl41 1.747(15) . ?
C500 C501 1.489(19) . ?
C500 Cl50 1.746(18) . ?
C501 Cl51 1.719(19) . ?
C600 C601 1.468(19) . ?
C600 Cl60 1.738(19) . ?
C601 Cl61 1.723(19) . ?
C700 C701 1.49(2) . ?
C700 Cl70 1.74(2) . ?
C701 Cl71 1.729(19) . ?
C800 C801 1.50(2) . ?
C800 Cl80 1.73(2) . ?
C801 Cl81 1.75(2) . ?
